data_7221154
loop_
_publ_author_name
'Hasegawa, Tsukasa'
'Ashizawa, Minoru'
'Matsumoto, Hidetoshi'

_publ_section_title
;
 Design and Structure-Property Relationship of Benzothienoisoindigo in
 Organic Field Effect Transistors
;
_journal_name_full 'RSC Adv.'
_journal_paper_doi 10.1039/C5RA07660A
_journal_year 2015
_chemical_formula_moiety 'C24 H30 N2 O2 S2'
_chemical_formula_sum 'C24 H30 N2 O2 S2'
_chemical_formula_weight 442.63
_space_group_IT_number 14
_symmetry_cell_setting monoclinic
_symmetry_Int_Tables_number 14
_symmetry_space_group_name_Hall '-P 2ybc'
_symmetry_space_group_name_H-M 'P 1 21/c 1'
_atom_sites_solution_hydrogens geom
_atom_sites_solution_primary direct
_atom_sites_solution_secondary difmap
_audit_update_record
;
2015-04-27 deposited with the CCDC.
2015-07-09 downloaded from the CCDC.
;
_cell_angle_alpha 90.0000
_cell_angle_beta 114.8240
_cell_angle_gamma 90.0000
_cell_formula_units_Z 4
_cell_length_a 19.2970(3)
_cell_length_b 8.24241(10)
_cell_length_c 15.6572(2)
_cell_measurement_reflns_used 23254
_cell_measurement_temperature 173
_cell_measurement_theta_max 68.22
_cell_measurement_theta_min 3.08
_cell_volume 2260.23(5)
_computing_cell_refinement 'RAPID AUTO'
_computing_data_collection 'RAPID AUTO (Rigaku, ????)'
_computing_data_reduction 'RAPID AUTO'
_computing_molecular_graphics 'CrystalStructure 4.0'
_computing_publication_material 'CrystalStructure 4.0 (Rigaku, 2010)'
_computing_structure_refinement 'SHELXL97 (Sheldrick, 2008)'
_computing_structure_solution 'Il Milione (Burla, et al., 2007)'
_diffrn_ambient_temperature 173
_diffrn_detector_area_resol_mean 10.000
_diffrn_measured_fraction_theta_full 1.000
_diffrn_measured_fraction_theta_max 1.000
_diffrn_measurement_device_type 'Rigaku R-AXIS RAPID'
_diffrn_measurement_method \w
_diffrn_radiation_type 'Cu K\a'
_diffrn_radiation_wavelength 1.54187
_diffrn_reflns_av_R_equivalents 0.0782
_diffrn_reflns_limit_h_max 22
_diffrn_reflns_limit_h_min -23
_diffrn_reflns_limit_k_max 9
_diffrn_reflns_limit_k_min -9
_diffrn_reflns_limit_l_max 18
_diffrn_reflns_limit_l_min -18
_diffrn_reflns_number 25324
_diffrn_reflns_theta_full 68.22
_diffrn_reflns_theta_max 68.22
_diffrn_standards_number 0
_exptl_absorpt_coefficient_mu 2.313
_exptl_absorpt_correction_type none
_exptl_crystal_colour unknown
_exptl_crystal_density_diffrn 1.301
_exptl_crystal_density_method 'not measured'
_exptl_crystal_description unknown
_exptl_crystal_F_000 944.00
_exptl_crystal_size_max 0.100
_exptl_crystal_size_mid 0.100
_exptl_crystal_size_min 0.100
_refine_diff_density_max 0.400
_refine_diff_density_min -0.210
_refine_ls_extinction_method none
_refine_ls_goodness_of_fit_ref 1.075
_refine_ls_hydrogen_treatment constr
_refine_ls_number_parameters 271
_refine_ls_number_reflns 4124
_refine_ls_number_restraints 0
_refine_ls_R_factor_gt 0.0399
_refine_ls_shift/su_max 0.001
_refine_ls_structure_factor_coef Fsqd
_refine_ls_weighting_details 'w = 1/[\s^2^(Fo^2^)+(0.0648P)^2^+0.4334P] where P=(Fo^2^+2Fc^2^)/3'
_refine_ls_weighting_scheme calc
_refine_ls_wR_factor_ref 0.1094
_reflns_number_gt 3862
_reflns_number_total 4124
_reflns_threshold_expression F^2^>2.0\s(F^2^)
_cod_data_source_file c5ra07660a2.cif
_cod_data_source_block 2
_cod_original_cell_volume 2260.24(6)
_cod_database_code 7221154

loop_
_symmetry_equiv_pos_site_id
_symmetry_equiv_pos_as_xyz
1 +X,+Y,+Z
2 -X,1/2+Y,1/2-Z
3 -X,-Y,-Z
4 +X,1/2-Y,1/2+Z

loop_
_atom_site_label
_atom_site_type_symbol
_atom_site_fract_x
_atom_site_fract_y
_atom_site_fract_z
_atom_site_U_iso_or_equiv
_atom_site_adp_type
_atom_site_occupancy
_atom_site_symmetry_multiplicity
_atom_site_calc_flag
_atom_site_refinement_flags
S1 S 0.813820(19) 0.00272(4) 0.92059(3) 0.02912(13) Uani 1.0 4 d .
S2 S 0.665425(19) 0.18922(4) 0.58789(2) 0.02681(13) Uani 1.0 4 d .
O1 O 1.07387(6) -0.06654(13) 0.89444(7) 0.0322(3) Uani 1.0 4 d .
O2 O 0.42507(5) -0.07389(12) 0.32003(7) 0.0291(3) Uani 1.0 4 d .
N4 N 0.94461(7) -0.08843(15) 0.79849(8) 0.0274(3) Uani 1.0 4 d .
N48 N 0.53555(7) 0.05883(15) 0.33601(8) 0.0263(3) Uani 1.0 4 d .
C1 C 0.75863(8) -0.0445(2) 0.80504(11) 0.0342(4) Uani 1.0 4 d .
C2 C 0.79940(8) -0.07907(18) 0.75387(11) 0.0317(4) Uani 1.0 4 d .
C3 C 0.87783(8) -0.06593(16) 0.81185(10) 0.0256(3) Uani 1.0 4 d .
C4 C 0.89557(8) -0.02229(16) 0.90364(10) 0.0237(3) Uani 1.0 4 d .
C5 C 0.97667(8) -0.01647(15) 0.95406(10) 0.0218(3) Uani 1.0 4 d .
C6 C 1.00703(8) -0.05902(16) 0.88205(10) 0.0247(3) Uani 1.0 4 d .
C7 C 0.94691(9) -0.14048(18) 0.71060(10) 0.0308(4) Uani 1.0 4 d .
C8 C 0.91720(10) -0.01261(17) 0.63358(11) 0.0320(4) Uani 1.0 4 d .
C9 C 0.90949(9) -0.07765(18) 0.53918(10) 0.0317(4) Uani 1.0 4 d .
C10 C 0.87952(9) 0.04734(19) 0.46032(11) 0.0330(4) Uani 1.0 4 d .
C11 C 0.86833(11) -0.0187(2) 0.36494(12) 0.0375(4) Uani 1.0 4 d .
C12 C 0.83854(12) 0.1057(3) 0.28632(12) 0.0498(5) Uani 1.0 4 d .
C13 C 0.70722(8) 0.24549(18) 0.51499(11) 0.0310(4) Uani 1.0 4 d .
C14 C 0.66513(8) 0.20652(18) 0.42185(11) 0.0297(4) Uani 1.0 4 d .
C15 C 0.59738(8) 0.12849(17) 0.41175(10) 0.0252(3) Uani 1.0 4 d .
C16 C 0.58818(8) 0.11002(16) 0.49418(10) 0.0231(3) Uani 1.0 4 d .
C17 C 0.51806(8) 0.02568(16) 0.47303(10) 0.0219(3) Uani 1.0 4 d .
C18 C 0.48535(8) -0.00521(16) 0.36859(10) 0.0234(3) Uani 1.0 4 d .
C19 C 0.52664(8) 0.04856(19) 0.23879(10) 0.0284(4) Uani 1.0 4 d .
C20 C 0.58360(8) -0.06542(18) 0.22604(10) 0.0273(4) Uani 1.0 4 d .
C21 C 0.57104(8) -0.07218(17) 0.12311(10) 0.0261(3) Uani 1.0 4 d .
C22 C 0.63406(8) -0.16169(18) 0.10819(10) 0.0273(3) Uani 1.0 4 d .
C23 C 0.62431(9) -0.15825(18) 0.00612(10) 0.0300(4) Uani 1.0 4 d .
C24 C 0.69019(10) -0.2402(3) -0.00679(12) 0.0394(4) Uani 1.0 4 d .
H1 H 0.7056 -0.0464 0.7794 0.0410 Uiso 1.0 4 calc R
H2 H 0.7784 -0.1070 0.6905 0.0380 Uiso 1.0 4 calc R
H3A H 0.9166 -0.2382 0.6887 0.0370 Uiso 1.0 4 calc R
H4B H 0.9992 -0.1670 0.7226 0.0370 Uiso 1.0 4 calc R
H5B H 0.8678 0.0253 0.6276 0.0384 Uiso 1.0 4 calc R
H6A H 0.9518 0.0792 0.6513 0.0384 Uiso 1.0 4 calc R
H7A H 0.8752 -0.1700 0.5220 0.0380 Uiso 1.0 4 calc R
H8B H 0.9590 -0.1155 0.5456 0.0380 Uiso 1.0 4 calc R
H9A H 0.8311 0.0888 0.4560 0.0396 Uiso 1.0 4 calc R
H10B H 0.9150 0.1375 0.4763 0.0396 Uiso 1.0 4 calc R
H11B H 0.8328 -0.1088 0.3489 0.0450 Uiso 1.0 4 calc R
H12A H 0.9167 -0.0602 0.3693 0.0450 Uiso 1.0 4 calc R
H13B H 0.7901 0.1460 0.2804 0.0598 Uiso 1.0 4 calc R
H14C H 0.8326 0.0559 0.2282 0.0598 Uiso 1.0 4 calc R
H15A H 0.8741 0.1940 0.3005 0.0598 Uiso 1.0 4 calc R
H16 H 0.7542 0.2978 0.5365 0.0371 Uiso 1.0 4 calc R
H17 H 0.6793 0.2284 0.3731 0.0356 Uiso 1.0 4 calc R
H18A H 0.5326 0.1561 0.2176 0.0340 Uiso 1.0 4 calc R
H19B H 0.4753 0.0117 0.1993 0.0340 Uiso 1.0 4 calc R
H20B H 0.5780 -0.1734 0.2470 0.0328 Uiso 1.0 4 calc R
H21A H 0.6351 -0.0284 0.2644 0.0328 Uiso 1.0 4 calc R
H22B H 0.5227 -0.1254 0.0867 0.0313 Uiso 1.0 4 calc R
H23A H 0.5677 0.0377 0.0995 0.0313 Uiso 1.0 4 calc R
H24B H 0.6350 -0.2737 0.1277 0.0327 Uiso 1.0 4 calc R
H25A H 0.6828 -0.1132 0.1480 0.0327 Uiso 1.0 4 calc R
H26B H 0.5770 -0.2124 -0.0333 0.0360 Uiso 1.0 4 calc R
H27A H 0.6205 -0.0464 -0.0146 0.0360 Uiso 1.0 4 calc R
H28A H 0.7370 -0.1852 0.0307 0.0473 Uiso 1.0 4 calc R
H29C H 0.6812 -0.2353 -0.0719 0.0473 Uiso 1.0 4 calc R
H30B H 0.6937 -0.3514 0.0127 0.0473 Uiso 1.0 4 calc R

loop_
_atom_site_aniso_label
_atom_site_aniso_U_11
_atom_site_aniso_U_22
_atom_site_aniso_U_33
_atom_site_aniso_U_12
_atom_site_aniso_U_13
_atom_site_aniso_U_23
S1 0.0215(2) 0.0388(3) 0.0256(3) 0.00044(13) 0.00843(17) 0.00196(14)
S2 0.0252(2) 0.0325(3) 0.0206(3) -0.00001(13) 0.00755(16) -0.00139(13)
O1 0.0265(6) 0.0456(7) 0.0253(6) 0.0024(5) 0.0114(5) -0.0004(5)
O2 0.0246(5) 0.0415(6) 0.0196(6) -0.0004(5) 0.0076(5) -0.0031(5)
N4 0.0277(6) 0.0354(7) 0.0170(7) 0.0011(5) 0.0073(5) -0.0014(5)
N48 0.0267(6) 0.0370(7) 0.0162(7) 0.0000(5) 0.0099(5) 0.0001(5)
C1 0.0221(7) 0.0440(9) 0.0290(9) -0.0014(7) 0.0036(7) 0.0044(7)
C2 0.0283(8) 0.0367(8) 0.0223(8) -0.0024(6) 0.0031(7) 0.0010(6)
C3 0.0271(7) 0.0259(7) 0.0206(8) 0.0005(6) 0.0069(6) 0.0028(6)
C4 0.0243(7) 0.0250(7) 0.0198(8) -0.0003(5) 0.0074(6) 0.0021(6)
C5 0.0233(7) 0.0222(7) 0.0188(8) 0.0007(5) 0.0076(6) 0.0026(5)
C6 0.0269(7) 0.0255(7) 0.0191(8) 0.0008(6) 0.0072(6) 0.0025(6)
C7 0.0378(8) 0.0345(8) 0.0188(8) 0.0028(7) 0.0106(7) -0.0029(6)
C8 0.0421(9) 0.0316(8) 0.0223(9) 0.0027(6) 0.0135(7) -0.0010(6)
C9 0.0385(8) 0.0330(8) 0.0222(9) 0.0004(7) 0.0115(7) -0.0027(6)
C10 0.0411(9) 0.0352(8) 0.0243(9) 0.0040(7) 0.0153(7) -0.0002(7)
C11 0.0487(10) 0.0378(9) 0.0240(9) 0.0003(7) 0.0133(8) -0.0032(7)
C12 0.0703(13) 0.0522(11) 0.0248(10) 0.0070(10) 0.0180(9) 0.0032(8)
C13 0.0282(8) 0.0325(8) 0.0338(9) -0.0028(6) 0.0145(7) -0.0013(7)
C14 0.0328(8) 0.0330(8) 0.0277(9) -0.0015(6) 0.0169(7) 0.0016(6)
C15 0.0265(7) 0.0280(7) 0.0208(8) 0.0038(6) 0.0096(6) 0.0012(6)
C16 0.0233(7) 0.0276(7) 0.0178(7) 0.0050(6) 0.0083(6) 0.0015(6)
C17 0.0223(7) 0.0256(7) 0.0176(7) 0.0062(5) 0.0081(6) 0.0003(5)
C18 0.0240(7) 0.0285(8) 0.0184(8) 0.0065(5) 0.0096(6) 0.0020(6)
C19 0.0311(8) 0.0380(8) 0.0172(8) 0.0023(6) 0.0114(7) 0.0029(6)
C20 0.0293(7) 0.0348(8) 0.0181(8) 0.0010(6) 0.0103(6) 0.0010(6)
C21 0.0280(7) 0.0311(8) 0.0183(8) -0.0015(6) 0.0090(6) 0.0004(6)
C22 0.0285(7) 0.0346(8) 0.0191(8) -0.0029(6) 0.0104(6) -0.0015(6)
C23 0.0377(8) 0.0334(8) 0.0211(8) -0.0083(6) 0.0144(7) -0.0025(6)
C24 0.0474(10) 0.0468(10) 0.0349(10) -0.0105(8) 0.0279(9) -0.0081(8)

loop_
_atom_type_symbol
_atom_type_description
_atom_type_scat_dispersion_real
_atom_type_scat_dispersion_imag
_atom_type_scat_source
C C 0.0181 0.0091
;
International Tables for Crystallography
(1992, Vol. C, Tables 4.2.6.8 and 6.1.1.4)
;
H H 0.0000 0.0000
;
International Tables for Crystallography
(1992, Vol. C, Table 6.1.1.4)
;
O O 0.0492 0.0322
;
International Tables for Crystallography
(1992, Vol. C, Tables 4.2.6.8 and 6.1.1.4)
;
N N 0.0311 0.0180
;
International Tables for Crystallography
(1992, Vol. C, Tables 4.2.6.8 and 6.1.1.4)
;
S S 0.3331 0.5567
;
International Tables for Crystallography
(1992, Vol. C, Tables 4.2.6.8 and 6.1.1.4)
;

loop_
_geom_angle_atom_site_label_1
_geom_angle_atom_site_label_2
_geom_angle_atom_site_label_3
_geom_angle
_geom_angle_publ_flag
_geom_angle_site_symmetry_1
_geom_angle_site_symmetry_3
C1 S1 C4 90.78(8) yes . .
C13 S2 C16 90.93(8) yes . .
C3 N4 C6 109.09(14) yes . .
C3 N4 C7 124.97(11) yes . .
C6 N4 C7 125.90(15) yes . .
C15 N48 C18 108.95(13) yes . .
C15 N48 C19 126.18(15) yes . .
C18 N48 C19 124.82(11) yes . .
S1 C1 C2 114.21(11) yes . .
C1 C2 C3 109.51(14) yes . .
N4 C3 C2 134.58(15) yes . .
N4 C3 C4 110.41(12) yes . .
C2 C3 C4 115.00(16) yes . .
S1 C4 C3 110.50(11) yes . .
S1 C4 C5 140.81(13) yes . .
C3 C4 C5 108.68(16) yes . .
C4 C5 C5 132.37(17) yes . 3_757
C4 C5 C6 104.93(12) yes . .
C5 C5 C6 122.70(14) yes 3_757 .
O1 C6 N4 125.82(16) yes . .
O1 C6 C5 127.29(12) yes . .
N4 C6 C5 106.89(13) yes . .
N4 C7 C8 113.16(14) yes . .
C7 C8 C9 112.15(13) yes . .
C8 C9 C10 113.49(13) yes . .
C9 C10 C11 113.83(14) yes . .
C10 C11 C12 113.90(15) yes . .
S2 C13 C14 114.13(12) yes . .
C13 C14 C15 109.47(17) yes . .
N48 C15 C14 134.65(16) yes . .
N48 C15 C16 110.28(14) yes . .
C14 C15 C16 115.04(13) yes . .
S2 C16 C15 110.43(12) yes . .
S2 C16 C17 141.04(14) yes . .
C15 C16 C17 108.48(12) yes . .
C16 C17 C17 133.21(13) yes . 3_656
C16 C17 C18 104.94(15) yes . .
C17 C17 C18 121.85(13) yes 3_656 .
O2 C18 N48 125.35(15) yes . .
O2 C18 C17 127.30(16) yes . .
N48 C18 C17 107.35(12) yes . .
N48 C19 C20 113.39(11) yes . .
C19 C20 C21 110.96(11) yes . .
C20 C21 C22 113.37(11) yes . .
C21 C22 C23 113.32(12) yes . .
C22 C23 C24 112.74(12) yes . .

loop_
_geom_bond_atom_site_label_1
_geom_bond_atom_site_label_2
_geom_bond_distance
_geom_bond_publ_flag
_geom_bond_site_symmetry_2
S1 C1 1.7149(15) yes .
S1 C4 1.7184(18) yes .
S2 C13 1.715(2) yes .
S2 C16 1.7217(13) yes .
O1 C6 1.223(2) yes .
O2 C18 1.2284(16) yes .
N4 C3 1.402(3) yes .
N4 C6 1.3777(16) yes .
N4 C7 1.460(3) yes .
N48 C15 1.4041(16) yes .
N48 C18 1.376(3) yes .
N48 C19 1.461(2) yes .
C1 C2 1.368(3) yes .
C2 C3 1.4046(19) yes .
C3 C4 1.378(3) yes .
C4 C5 1.4273(19) yes .
C5 C5 1.3661(19) yes 3_757
C5 C6 1.514(3) yes .
C7 C8 1.521(2) yes .
C8 C9 1.520(3) yes .
C9 C10 1.523(2) yes .
C10 C11 1.517(3) yes .
C11 C12 1.517(3) yes .
C13 C14 1.377(2) yes .
C14 C15 1.405(3) yes .
C15 C16 1.383(3) yes .
C16 C17 1.431(2) yes .
C17 C17 1.368(3) yes 3_656
C17 C18 1.507(2) yes .
C19 C20 1.521(3) yes .
C20 C21 1.527(3) yes .
C21 C22 1.522(3) yes .
C22 C23 1.529(3) yes .
C23 C24 1.526(3) yes .
